data_4515965
loop_
_publ_author_name
'Soengas, Raquel'
'Belmonte S\'anchez, Eva'
'Iglesias, Mar\'ia Jos\'e'
'L\'opez Ortiz, Fernando'

_publ_section_title
;
 Synthesis of P-Stereogenic Benzoazaphosphole 1-Oxides via Alkynylation of
 P-Stereogenic ortho-Aurated and ortho-Iodo Phosphinic Amides.
;
_journal_issue 5
_journal_name_full 'ACS omega'
_journal_page_first 5116
_journal_page_last 5124
_journal_paper_doi 10.1021/acsomega.8b00491
_journal_volume 3
_journal_year 2018
_chemical_absolute_configuration syn
_chemical_formula_moiety C20H24NOP
_chemical_formula_sum 'C20 H24 N O P'
_chemical_formula_weight 325.37
_chemical_name_common RS163B
_space_group_crystal_system monoclinic
_space_group_IT_number 4
_space_group_name_Hall 'P 2yb'
_space_group_name_H-M_alt 'P 1 21 1'
_atom_sites_solution_hydrogens difmap
_atom_sites_solution_primary dual
_atom_sites_solution_secondary difmap
_cell_angle_alpha 90
_cell_angle_beta 118.112(6)
_cell_angle_gamma 90
_cell_formula_units_Z 2
_cell_length_a 9.384(5)
_cell_length_b 11.242(5)
_cell_length_c 9.451(5)
_cell_measurement_reflns_used 696
_cell_measurement_temperature 100.(2)
_cell_measurement_theta_max 19.1786
_cell_measurement_theta_min 2.4433
_cell_volume 879.4(8)
_computing_cell_refinement 'SAINT V8.37A (Bruker AXS Inc., 2015)'
_computing_data_collection 'Bruker APEX2 software'
_computing_data_reduction 'SAINT V8.37A (Bruker AXS Inc., 2015)'
_computing_molecular_graphics 'shelXle (C.B. Huebschle, rev 807)'
_computing_structure_refinement 'SHELXL-2016/6 (Sheldrick, 2016)'
_computing_structure_solution 'SHELXT-2014 (Sheldrick, 2014)'
_diffrn_ambient_temperature 100.(2)
_diffrn_detector_area_resol_mean 8.3660
_diffrn_measured_fraction_theta_full 0.993
_diffrn_measured_fraction_theta_max 0.993
_diffrn_measurement_device '\k--geometry diffractometer'
_diffrn_measurement_device_type 'Bruker AXS X8 APEX-II'
_diffrn_measurement_method '\f or \w oscillation scans'
_diffrn_radiation_monochromator graphite
_diffrn_radiation_type MoK\a
_diffrn_radiation_wavelength 0.71073
_diffrn_reflns_av_R_equivalents 0.0733
_diffrn_reflns_av_unetI/netI 0.1152
_diffrn_reflns_limit_h_max 11
_diffrn_reflns_limit_h_min -9
_diffrn_reflns_limit_k_max 11
_diffrn_reflns_limit_k_min -14
_diffrn_reflns_limit_l_max 10
_diffrn_reflns_limit_l_min -11
_diffrn_reflns_number 5151
_diffrn_reflns_theta_full 26.41
_diffrn_reflns_theta_max 26.41
_diffrn_reflns_theta_min 2.44
_diffrn_source 'sealed x-ray tube'
_diffrn_source_type 'SIEMENS KFN MO 2K-90'
_exptl_absorpt_coefficient_mu 0.161
_exptl_absorpt_correction_T_max 0.9585
_exptl_absorpt_correction_T_min 0.7950
_exptl_absorpt_correction_type multi-scan
_exptl_absorpt_process_details
;
SADABS-2016/2 - Bruker AXS area detector scaling and absorption correction
;
_exptl_crystal_colour colourless
_exptl_crystal_density_diffrn 1.229
_exptl_crystal_density_method 'not measured'
_exptl_crystal_description plate
_exptl_crystal_F_000 348
_exptl_crystal_size_max 0.312
_exptl_crystal_size_mid 0.141
_exptl_crystal_size_min 0.040
_refine_diff_density_max 0.434
_refine_diff_density_min -0.375
_refine_ls_abs_structure_details
;

Flack x determined using 670 quotients [(I+)-(I-)]/[(I+)+(I-)]
(Parsons, Flack and Wagner, Acta Cryst. B69 (2013) 249-259).
;
_refine_ls_abs_structure_Flack 0.0(3)
_refine_ls_extinction_method none
_refine_ls_goodness_of_fit_ref 1.085
_refine_ls_hydrogen_treatment constr
_refine_ls_matrix_type full
_refine_ls_number_parameters 212
_refine_ls_number_reflns 3187
_refine_ls_number_restraints 1
_refine_ls_restrained_S_all 1.084
_refine_ls_R_factor_all 0.1153
_refine_ls_R_factor_gt 0.0742
_refine_ls_shift/su_max 0.000
_refine_ls_shift/su_mean 0.000
_refine_ls_structure_factor_coef Fsqd
_refine_ls_weighting_details 'w=1/[\s^2^(Fo^2^)+(0.0396P)^2^+1.8076P] where P=(Fo^2^+2Fc^2^)/3'
_refine_ls_weighting_scheme calc
_refine_ls_wR_factor_gt 0.1501
_refine_ls_wR_factor_ref 0.1855
_reflns_number_gt 2351
_reflns_number_total 3187
_reflns_threshold_expression 'I > 2\s(I)'
_cod_data_source_file ao8b00491_si_003.cif
_cod_data_source_block RS163B
_cod_depositor_comments
;
The following automatic conversions were performed:

data item '_exptl_absorpt_correction_type' value 'Multi-Scan' was
changed to 'multi-scan' in accordance with the
/home/data/users/saulius/crontab/automatic-downloads/current/ACS/lib/dictionaries/cif_core.dic
dictionary named 'cif_core.dic' version 2.4.2 last updated on
2011-04-26.

Automatic conversion script
Id: cif_fix_values 6909 2019-04-08 15:41:33Z antanas 
;
_cod_original_cell_volume 879.4(7)
_cod_database_code 4515965

loop_
_space_group_symop_operation_xyz
'x, y, z'
'-x, y+1/2, -z'

loop_
_atom_site_type_symbol
_atom_site_label
_atom_site_fract_x
_atom_site_fract_y
_atom_site_fract_z
_atom_site_U_iso_or_equiv
_atom_site_adp_type
_atom_site_calc_flag
_atom_site_refinement_flags_adp
_atom_site_refinement_flags_posn
_atom_site_occupancy
P P1 0.3065(2) 0.58720(17) 0.7040(2) 0.0217(5) Uani d . . 1
O O2 0.3085(7) 0.7074(4) 0.6408(6) 0.0237(13) Uani d . . 1
N N3 0.2672(8) 0.4715(6) 0.5797(7) 0.0214(15) Uani d . . 1
C C4 0.1368(10) 0.3992(7) 0.5621(9) 0.0246(18) Uani d . . 1
C C5 0.0861(11) 0.2973(8) 0.4827(10) 0.034(2) Uani d . . 1
H H5A 0.140124 0.264496 0.428308 0.04 Uiso calc U R 1
H H5B -0.004118 0.25721 0.480316 0.04 Uiso calc U R 1
C C6 0.0618(9) 0.4530(7) 0.6554(9) 0.0221(17) Uani d . . 1
C C7 0.1442(9) 0.5526(7) 0.7442(9) 0.0243(18) Uani d . . 1
C C8 0.0915(9) 0.6130(6) 0.8385(9) 0.0244(19) Uani d . . 1
H H8 0.147838 0.681173 0.897989 0.029 Uiso calc U R 1
C C12 0.3787(10) 0.4497(7) 0.5113(9) 0.0252(18) Uani d . . 1
H H12 0.468027 0.508312 0.567444 0.03 Uiso calc U R 1
C C11 -0.0757(10) 0.4136(7) 0.6591(10) 0.0285(19) Uani d . . 1
H H11 -0.133907 0.346888 0.597165 0.034 Uiso calc U R 1
C C10 -0.1271(10) 0.4736(8) 0.7551(9) 0.029(2) Uani d . . 1
H H10 -0.220564 0.446597 0.760091 0.035 Uiso calc U R 1
C C9 -0.0442(9) 0.5724(8) 0.8444(9) 0.0282(19) Uani d . . 1
H H9 -0.081204 0.612181 0.909601 0.034 Uiso calc U R 1
C C13 0.3097(10) 0.4806(7) 0.3296(9) 0.0264(18) Uani d . . 1
C C17 0.4617(10) 0.3288(7) 0.5600(10) 0.029(2) Uani d . . 1
H H17A 0.383071 0.265767 0.503302 0.044 Uiso calc U R 1
H H17B 0.505563 0.318002 0.675959 0.044 Uiso calc U R 1
H H17C 0.549668 0.324928 0.53193 0.044 Uiso calc U R 1
C C18 0.4948(9) 0.5600(6) 0.8818(9) 0.0203(17) Uani d . . 1
C C19 0.5300(10) 0.4476(7) 0.9557(9) 0.0263(19) Uani d . . 1
H H19 0.459188 0.382397 0.90692 0.032 Uiso calc U R 1
C C20 0.6691(9) 0.4329(7) 1.1003(9) 0.0244(18) Uani d . . 1
H H20 0.69354 0.357228 1.151003 0.029 Uiso calc U R 1
C C21 0.7722(10) 0.5270(8) 1.1712(10) 0.031(2) Uani d . . 1
H H21 0.866574 0.516353 1.271216 0.037 Uiso calc U R 1
C C22 0.7388(10) 0.6365(8) 1.0974(10) 0.029(2) Uani d . . 1
H H22 0.811579 0.700666 1.145992 0.035 Uiso calc U R 1
C C23 0.6000(10) 0.6543(8) 0.9530(9) 0.0253(18) Uani d . . 1
H H23 0.577207 0.730299 0.903252 0.03 Uiso calc U R 1
C C16 0.1984(11) 0.3859(7) 0.2150(9) 0.032(2) Uani d . . 1
H H16A 0.173795 0.40597 0.104852 0.047 Uiso calc U R 1
H H16B 0.097962 0.382733 0.222666 0.047 Uiso calc U R 1
H H16C 0.25214 0.308293 0.243814 0.047 Uiso calc U R 1
C C15 0.4538(11) 0.4934(8) 0.2969(10) 0.033(2) Uani d . . 1
H H15A 0.506796 0.416043 0.310309 0.049 Uiso calc U R 1
H H15B 0.530894 0.550622 0.372593 0.049 Uiso calc U R 1
H H15C 0.416191 0.521807 0.186989 0.049 Uiso calc U R 1
C C14 0.2182(9) 0.5977(8) 0.2919(9) 0.0256(17) Uani d . . 1
H H14A 0.185019 0.620179 0.180459 0.038 Uiso calc U R 1
H H14B 0.288185 0.659721 0.363998 0.038 Uiso calc U R 1
H H14C 0.122229 0.588736 0.306809 0.038 Uiso calc U R 1

loop_
_atom_site_aniso_label
_atom_site_aniso_U_11
_atom_site_aniso_U_22
_atom_site_aniso_U_33
_atom_site_aniso_U_12
_atom_site_aniso_U_13
_atom_site_aniso_U_23
P1 0.0268(10) 0.0154(10) 0.0229(10) 0.0000(10) 0.0117(8) -0.0006(9)
O2 0.032(3) 0.017(3) 0.024(3) 0.003(2) 0.014(3) 0.002(2)
N3 0.024(4) 0.018(4) 0.024(3) -0.003(3) 0.013(3) -0.002(3)
C4 0.027(5) 0.022(4) 0.023(4) -0.002(3) 0.010(3) 0.006(3)
C5 0.034(5) 0.029(5) 0.036(5) -0.008(4) 0.015(4) -0.010(4)
C6 0.016(4) 0.023(4) 0.023(4) 0.002(3) 0.006(3) 0.003(3)
C7 0.024(4) 0.025(5) 0.023(4) 0.001(3) 0.011(3) 0.003(3)
C8 0.029(4) 0.017(5) 0.026(4) 0.003(3) 0.012(3) -0.002(3)
C12 0.026(4) 0.023(4) 0.026(4) 0.002(3) 0.012(3) -0.003(4)
C11 0.029(5) 0.025(5) 0.031(4) -0.002(4) 0.014(4) -0.001(4)
C10 0.023(4) 0.034(5) 0.028(4) 0.000(4) 0.010(4) 0.010(4)
C9 0.029(4) 0.031(5) 0.026(4) 0.007(4) 0.014(3) 0.005(4)
C13 0.032(5) 0.022(5) 0.026(4) 0.000(4) 0.014(4) -0.006(4)
C17 0.033(5) 0.022(5) 0.028(5) 0.004(4) 0.010(4) -0.002(4)
C18 0.025(4) 0.015(4) 0.025(4) 0.002(3) 0.014(3) 0.002(3)
C19 0.032(5) 0.025(5) 0.024(4) 0.003(4) 0.016(4) 0.004(4)
C20 0.030(4) 0.018(4) 0.029(4) 0.000(3) 0.018(4) 0.004(3)
C21 0.026(5) 0.041(6) 0.026(4) 0.009(4) 0.012(4) 0.004(4)
C22 0.023(4) 0.025(5) 0.036(5) -0.006(4) 0.012(4) -0.006(4)
C23 0.032(5) 0.023(4) 0.024(4) -0.005(4) 0.015(4) -0.004(3)
C16 0.051(6) 0.016(4) 0.026(4) 0.000(4) 0.017(4) -0.004(4)
C15 0.039(5) 0.033(5) 0.034(5) -0.003(4) 0.024(4) -0.002(4)
C14 0.037(4) 0.019(4) 0.023(4) 0.002(4) 0.016(3) 0.001(4)

loop_
_atom_type_symbol
_atom_type_description
_atom_type_scat_dispersion_real
_atom_type_scat_dispersion_imag
_atom_type_scat_source
C C 0.0033 0.0016 'International Tables Vol C Tables 4.2.6.8 and 6.1.1.4'
H H 0.0000 0.0000 'International Tables Vol C Tables 4.2.6.8 and 6.1.1.4'
N N 0.0061 0.0033 'International Tables Vol C Tables 4.2.6.8 and 6.1.1.4'
O O 0.0106 0.0060 'International Tables Vol C Tables 4.2.6.8 and 6.1.1.4'
P P 0.1023 0.0942 'International Tables Vol C Tables 4.2.6.8 and 6.1.1.4'

loop_
_geom_angle_atom_site_label_1
_geom_angle_atom_site_label_2
_geom_angle_atom_site_label_3
_geom_angle
O2 P1 N3 117.8(3)
O2 P1 C7 117.4(4)
N3 P1 C7 93.0(4)
O2 P1 C18 109.8(3)
N3 P1 C18 108.5(3)
C7 P1 C18 109.0(4)
C4 N3 C12 127.0(6)
C4 N3 P1 115.0(5)
C12 N3 P1 117.8(5)
C5 C4 N3 128.5(8)
C5 C4 C6 122.7(8)
N3 C4 C6 108.7(7)
C4 C5 H5A 120.0
C4 C5 H5B 120.0
H5A C5 H5B 120.0
C11 C6 C7 120.1(8)
C11 C6 C4 126.3(7)
C7 C6 C4 113.6(7)
C8 C7 C6 121.2(7)
C8 C7 P1 129.2(6)
C6 C7 P1 109.5(6)
C9 C8 C7 118.7(7)
C9 C8 H8 120.6
C7 C8 H8 120.6
N3 C12 C17 112.3(7)
N3 C12 C13 115.4(6)
C17 C12 C13 114.7(6)
N3 C12 H12 104.2
C17 C12 H12 104.2
C13 C12 H12 104.2
C6 C11 C10 118.6(8)
C6 C11 H11 120.7
C10 C11 H11 120.7
C11 C10 C9 121.2(8)
C11 C10 H10 119.4
C9 C10 H10 119.4
C8 C9 C10 120.2(8)
C8 C9 H9 119.9
C10 C9 H9 119.9
C14 C13 C16 108.4(7)
C14 C13 C15 109.1(7)
C16 C13 C15 107.3(7)
C14 C13 C12 110.2(6)
C16 C13 C12 114.5(7)
C15 C13 C12 107.2(7)
C12 C17 H17A 109.5
C12 C17 H17B 109.5
H17A C17 H17B 109.5
C12 C17 H17C 109.5
H17A C17 H17C 109.5
H17B C17 H17C 109.5
C23 C18 C19 119.9(7)
C23 C18 P1 118.9(6)
C19 C18 P1 120.9(6)
C20 C19 C18 119.3(7)
C20 C19 H19 120.4
C18 C19 H19 120.4
C21 C20 C19 120.6(7)
C21 C20 H20 119.7
C19 C20 H20 119.7
C20 C21 C22 120.0(7)
C20 C21 H21 120.0
C22 C21 H21 120.0
C21 C22 C23 120.8(8)
C21 C22 H22 119.6
C23 C22 H22 119.6
C22 C23 C18 119.4(8)
C22 C23 H23 120.3
C18 C23 H23 120.3
C13 C16 H16A 109.5
C13 C16 H16B 109.5
H16A C16 H16B 109.5
C13 C16 H16C 109.5
H16A C16 H16C 109.5
H16B C16 H16C 109.5
C13 C15 H15A 109.5
C13 C15 H15B 109.5
H15A C15 H15B 109.5
C13 C15 H15C 109.5
H15A C15 H15C 109.5
H15B C15 H15C 109.5
C13 C14 H14A 109.5
C13 C14 H14B 109.5
H14A C14 H14B 109.5
C13 C14 H14C 109.5
H14A C14 H14C 109.5
H14B C14 H14C 109.5

loop_
_geom_bond_atom_site_label_1
_geom_bond_atom_site_label_2
_geom_bond_distance
P1 O2 1.481(5)
P1 N3 1.673(7)
P1 C7 1.778(8)
P1 C18 1.801(8)
N3 C4 1.413(10)
N3 C12 1.486(10)
C4 C5 1.329(11)
C4 C6 1.490(11)
C5 H5A 0.95
C5 H5B 0.95
C6 C11 1.381(11)
C6 C7 1.394(10)
C7 C8 1.384(11)
C8 C9 1.378(11)
C8 H8 0.95
C12 C17 1.526(10)
C12 C13 1.563(10)
C12 H12 1.0
C11 C10 1.387(11)
C11 H11 0.95
C10 C9 1.391(12)
C10 H10 0.95
C9 H9 0.95
C13 C14 1.520(11)
C13 C16 1.527(11)
C13 C15 1.529(11)
C17 H17A 0.98
C17 H17B 0.98
C17 H17C 0.98
C18 C23 1.387(10)
C18 C19 1.406(10)
C19 C20 1.385(11)
C19 H19 0.95
C20 C21 1.376(11)
C20 H20 0.95
C21 C22 1.376(11)
C21 H21 0.95
C22 C23 1.387(11)
C22 H22 0.95
C23 H23 0.95
C16 H16A 0.98
C16 H16B 0.98
C16 H16C 0.98
C15 H15A 0.98
C15 H15B 0.98
C15 H15C 0.98
C14 H14A 0.98
C14 H14B 0.98
C14 H14C 0.98

loop_
_geom_torsion_atom_site_label_1
_geom_torsion_atom_site_label_2
_geom_torsion_atom_site_label_3
_geom_torsion_atom_site_label_4
_geom_torsion
O2 P1 N3 C4 -124.6(5)
C7 P1 N3 C4 -1.3(6)
C18 P1 N3 C4 109.9(6)
O2 P1 N3 C12 60.3(6)
C7 P1 N3 C12 -176.4(6)
C18 P1 N3 C12 -65.1(6)
C12 N3 C4 C5 0.3(13)
P1 N3 C4 C5 -174.2(7)
C12 N3 C4 C6 178.1(6)
P1 N3 C4 C6 3.6(8)
C5 C4 C6 C11 -7.1(13)
N3 C4 C6 C11 175.0(7)
C5 C4 C6 C7 173.2(8)
N3 C4 C6 C7 -4.7(9)
C11 C6 C7 C8 0.6(11)
C4 C6 C7 C8 -179.6(7)
C11 C6 C7 P1 -175.9(6)
C4 C6 C7 P1 3.8(8)
O2 P1 C7 C8 -54.1(8)
N3 P1 C7 C8 -177.7(7)
C18 P1 C7 C8 71.5(8)
O2 P1 C7 C6 122.1(5)
N3 P1 C7 C6 -1.5(6)
C18 P1 C7 C6 -112.3(6)
C6 C7 C8 C9 0.5(11)
P1 C7 C8 C9 176.3(6)
C4 N3 C12 C17 -55.8(10)
P1 N3 C12 C17 118.6(6)
C4 N3 C12 C13 78.3(9)
P1 N3 C12 C13 -107.4(7)
C7 C6 C11 C10 -1.4(11)
C4 C6 C11 C10 178.9(7)
C6 C11 C10 C9 1.0(12)
C7 C8 C9 C10 -0.9(11)
C11 C10 C9 C8 0.1(12)
N3 C12 C13 C14 42.4(9)
C17 C12 C13 C14 175.4(7)
N3 C12 C13 C16 -80.1(9)
C17 C12 C13 C16 52.8(10)
N3 C12 C13 C15 161.0(7)
C17 C12 C13 C15 -66.0(9)
O2 P1 C18 C23 11.7(7)
N3 P1 C18 C23 141.7(6)
C7 P1 C18 C23 -118.2(6)
O2 P1 C18 C19 -173.4(6)
N3 P1 C18 C19 -43.4(7)
C7 P1 C18 C19 56.6(7)
C23 C18 C19 C20 0.8(11)
P1 C18 C19 C20 -174.0(6)
C18 C19 C20 C21 -0.1(12)
C19 C20 C21 C22 -0.9(12)
C20 C21 C22 C23 1.3(13)
C21 C22 C23 C18 -0.6(13)
C19 C18 C23 C22 -0.4(12)
P1 C18 C23 C22 174.5(6)
